data_7008059
loop_
_publ_author_name
'Lazarides, Theodore'
'Miller, Thomas A.'
'Jeffery, John C.'
'Ronson, Tanya K.'
'Adams, Harry'
'Ward, Michael D.'

_publ_section_title
;
 Luminescent complexes of Re(I) and Ru(II) with appended macrocycle
 groups derived from 5,6-dihydroxyphenanthroline: cation and anion
 binding.
;
_journal_issue 3
_journal_name_full 'Dalton transactions (Cambridge, England : 2003)'
_journal_page_first 528
_journal_page_last 536
_journal_paper_doi 10.1039/b416293e
_journal_year 2005
_chemical_formula_sum 'C25 H27 Cl N2 O9.5 Re'
_chemical_formula_weight 729.14
_chemical_name_systematic
;
?
;
_space_group_IT_number 15
_symmetry_cell_setting monoclinic
_symmetry_space_group_name_Hall '-C 2yc'
_symmetry_space_group_name_H-M 'C 1 2/c 1'
_atom_sites_solution_hydrogens geom
_atom_sites_solution_primary direct
_atom_sites_solution_secondary difmap
_audit_creation_method SHELXL-97
_cell_angle_alpha 90.00
_cell_angle_beta 93.9390(10)
_cell_angle_gamma 90.00
_cell_formula_units_Z 8
_cell_length_a 25.0812(17)
_cell_length_b 16.5695(11)
_cell_length_c 12.9281(9)
_cell_measurement_temperature 173(2)
_cell_volume 5360.0(6)
_computing_structure_refinement 'SHELXL-97 (Sheldrick, 1997)'
_computing_structure_solution 'SHELXS-97 (Sheldrick, 1990)'
_diffrn_ambient_temperature 173(2)
_diffrn_measured_fraction_theta_full 0.999
_diffrn_measured_fraction_theta_max 0.999
_diffrn_measurement_device_type 'CCD area detector'
_diffrn_measurement_method '\w rotation with narrow frames'
_diffrn_radiation_monochromator graphite
_diffrn_radiation_source 'fine-focus sealed tube'
_diffrn_radiation_type MoK\a
_diffrn_radiation_wavelength 0.71073
_diffrn_reflns_av_R_equivalents 0.0603
_diffrn_reflns_av_sigmaI/netI 0.0543
_diffrn_reflns_limit_h_max 32
_diffrn_reflns_limit_h_min -30
_diffrn_reflns_limit_k_max 21
_diffrn_reflns_limit_k_min -21
_diffrn_reflns_limit_l_max 16
_diffrn_reflns_limit_l_min -16
_diffrn_reflns_number 27774
_diffrn_reflns_theta_full 27.52
_diffrn_reflns_theta_max 27.52
_diffrn_reflns_theta_min 1.47
_exptl_absorpt_coefficient_mu 4.691
_exptl_absorpt_correction_T_max 0.61
_exptl_absorpt_correction_T_min 0.30
_exptl_absorpt_correction_type multi-scan
_exptl_absorpt_process_details 'SADABS (Sheldrick, 1996)'
_exptl_crystal_colour orange
_exptl_crystal_density_diffrn 1.807
_exptl_crystal_density_method 'not measured'
_exptl_crystal_description block
_exptl_crystal_F_000 2872
_exptl_crystal_size_max 0.25
_exptl_crystal_size_mid 0.12
_exptl_crystal_size_min 0.10
_refine_diff_density_max 1.071
_refine_diff_density_min -1.338
_refine_diff_density_rms 0.110
_refine_ls_extinction_method none
_refine_ls_goodness_of_fit_ref 0.930
_refine_ls_hydrogen_treatment mixed
_refine_ls_matrix_type full
_refine_ls_number_parameters 375
_refine_ls_number_reflns 6176
_refine_ls_number_restraints 78
_refine_ls_restrained_S_all 0.925
_refine_ls_R_factor_all 0.0592
_refine_ls_R_factor_gt 0.0317
_refine_ls_shift/su_max 0.007
_refine_ls_shift/su_mean 0.000
_refine_ls_structure_factor_coef Fsqd
_refine_ls_weighting_details 'calc w=1/[\s^2^(Fo^2^)+(0.0333P)^2^+0.0000P] where P=(Fo^2^+2Fc^2^)/3'
_refine_ls_weighting_scheme calc
_refine_ls_wR_factor_gt 0.0616
_refine_ls_wR_factor_ref 0.0675
_reflns_number_gt 4380
_reflns_number_total 6176
_reflns_threshold_expression >2sigma(I)
_cod_data_source_file b416293e.txt
_cod_data_source_block gingerm
_cod_original_sg_symbol_H-M C2/c
_cod_original_formula_sum 'C25 H27 Cl N2 O9.50 Re'
_cod_database_code 7008059

loop_
_symmetry_equiv_pos_as_xyz
'x, y, z'
'-x, y, -z+1/2'
'x+1/2, y+1/2, z'
'-x+1/2, y+1/2, -z+1/2'
'-x, -y, -z'
'x, -y, z-1/2'
'-x+1/2, -y+1/2, -z'
'x+1/2, -y+1/2, z-1/2'

loop_
_atom_site_label
_atom_site_type_symbol
_atom_site_fract_x
_atom_site_fract_y
_atom_site_fract_z
_atom_site_U_iso_or_equiv
_atom_site_adp_type
_atom_site_occupancy
_atom_site_symmetry_multiplicity
_atom_site_calc_flag
_atom_site_refinement_flags
_atom_site_disorder_assembly
_atom_site_disorder_group
Re Re 1.138449(7) 0.132432(10) -0.002595(13) 0.03139(6) Uani 1 1 d D . .
Cl Cl 1.12103(9) 0.09147(12) 0.17488(15) 0.0341(4) Uani 0.82 1 d PDU A 1
C31 C 1.1478(7) 0.1655(9) -0.1413(10) 0.041(3) Uani 0.82 1 d PDU A 1
O31 O 1.1522(2) 0.1858(4) -0.2266(4) 0.0575(17) Uani 0.82 1 d PDU A 1
ClA Cl 1.1420(8) 0.1825(10) -0.1745(10) 0.042(3) Uani 0.18 1 d PDU A 2
C31A C 1.127(2) 0.089(2) 0.1317(17) 0.056(11) Uani 0.18 1 d PDU A 2
O31A O 1.1268(9) 0.0645(14) 0.2155(11) 0.040(6) Uani 0.18 1 d PDU A 2
C30 C 1.15420(19) 0.0238(3) -0.0412(4) 0.0383(11) Uani 1 1 d . A .
O30 O 1.16300(14) -0.0428(2) -0.0595(3) 0.0511(9) Uani 1 1 d . . .
C32 C 1.2132(2) 0.1490(3) 0.0316(4) 0.0399(11) Uani 1 1 d . A .
O32 O 1.25808(15) 0.1598(2) 0.0495(3) 0.0542(10) Uani 1 1 d . . .
N1 N 1.05244(14) 0.1280(2) -0.0360(2) 0.0297(8) Uani 1 1 d . A .
N2 N 1.11059(14) 0.2480(2) 0.0526(2) 0.0298(8) Uani 1 1 d . A .
C1 C 1.14018(18) 0.3079(2) 0.0959(3) 0.0310(10) Uani 1 1 d . . .
H1 H 1.1772 0.3034 0.0988 0.037 Uiso 1 1 calc R A .
C2 C 1.11751(19) 0.3773(3) 0.1370(3) 0.0354(10) Uani 1 1 d . A .
H2 H 1.1394 0.4178 0.1661 0.042 Uiso 1 1 calc R . .
C3 C 1.06326(19) 0.3853(2) 0.1341(3) 0.0333(10) Uani 1 1 d . . .
H3 H 1.0479 0.4310 0.1611 0.040 Uiso 1 1 calc R A .
C4 C 1.03088(18) 0.3231(2) 0.0896(3) 0.0297(10) Uani 1 1 d . A .
C5 C 1.05646(16) 0.2557(2) 0.0499(3) 0.0273(9) Uani 1 1 d . . .
C6 C 1.02538(17) 0.1927(2) 0.0009(3) 0.0273(9) Uani 1 1 d . A .
C7 C 0.96915(17) 0.1978(2) -0.0080(3) 0.0303(10) Uani 1 1 d . . .
C8 C 0.94084(18) 0.1364(3) -0.0632(3) 0.0340(9) Uani 1 1 d . A .
H8 H 0.9037 0.1383 -0.0718 0.041 Uiso 1 1 calc R . .
C9 C 0.96813(19) 0.0741(3) -0.1043(4) 0.0376(11) Uani 1 1 d . . .
H9 H 0.9500 0.0340 -0.1428 0.045 Uiso 1 1 calc R A .
C10 C 1.02353(19) 0.0716(3) -0.0874(3) 0.0350(10) Uani 1 1 d . A .
H10 H 1.0415 0.0279 -0.1138 0.042 Uiso 1 1 calc R . .
C11 C 0.97371(18) 0.3267(3) 0.0824(3) 0.0305(10) Uani 1 1 d . . .
C12 C 0.94389(18) 0.2663(3) 0.0373(3) 0.0324(10) Uani 1 1 d . A .
O13 O 0.88936(12) 0.26869(19) 0.0301(2) 0.0368(7) Uani 1 1 d . . .
C14 C 0.86738(18) 0.2446(3) 0.1265(3) 0.0378(11) Uani 1 1 d . A .
H14B H 0.8876 0.2696 0.1846 0.045 Uiso 1 1 calc R . .
H14A H 0.8700 0.1865 0.1346 0.045 Uiso 1 1 calc R . .
C15 C 0.81018(18) 0.2701(3) 0.1254(4) 0.0434(12) Uani 1 1 d . . .
H15B H 0.7919 0.2564 0.0592 0.052 Uiso 1 1 calc R A .
H15A H 0.7927 0.2419 0.1794 0.052 Uiso 1 1 calc R . .
O16 O 0.80752(13) 0.35390(19) 0.1418(3) 0.0499(9) Uani 1 1 d . A .
C17 C 0.7544(2) 0.3827(3) 0.1495(5) 0.0590(15) Uani 1 1 d . . .
H17B H 0.7357 0.3472 0.1943 0.071 Uiso 1 1 calc R A .
H17A H 0.7356 0.3820 0.0814 0.071 Uiso 1 1 calc R . .
C18 C 0.7544(3) 0.4651(5) 0.1914(6) 0.103(3) Uani 1 1 d . A .
H18B H 0.7687 0.5007 0.1404 0.123 Uiso 1 1 calc R . .
H18A H 0.7176 0.4808 0.1979 0.123 Uiso 1 1 calc R . .
O19 O 0.78024(17) 0.4784(3) 0.2784(4) 0.0891(15) Uani 1 1 d . . .
C20 C 0.7794(2) 0.5548(3) 0.3259(5) 0.0566(14) Uani 1 1 d . A .
H20B H 0.7839 0.5472 0.4004 0.068 Uiso 1 1 calc R . .
H20A H 0.7445 0.5785 0.3103 0.068 Uiso 1 1 calc R . .
C21 C 0.8203(2) 0.6131(3) 0.2956(4) 0.0525(14) Uani 1 1 d . . .
H21B H 0.8152 0.6245 0.2220 0.063 Uiso 1 1 calc R A .
H21A H 0.8167 0.6633 0.3332 0.063 Uiso 1 1 calc R . .
O22 O 0.87213(13) 0.57965(18) 0.3191(2) 0.0389(8) Uani 1 1 d . A .
C23 C 0.9151(2) 0.6319(3) 0.2968(3) 0.0418(11) Uani 1 1 d . . .
H23B H 0.9476 0.6119 0.3328 0.050 Uiso 1 1 calc R A .
H23A H 0.9081 0.6850 0.3243 0.050 Uiso 1 1 calc R . .
C24 C 0.9243(2) 0.6401(3) 0.1830(3) 0.0423(11) Uani 1 1 d . A .
H24B H 0.8912 0.6565 0.1458 0.051 Uiso 1 1 calc R . .
H24A H 0.9504 0.6823 0.1745 0.051 Uiso 1 1 calc R . .
O25 O 0.94259(13) 0.56715(18) 0.1385(2) 0.0410(8) Uani 1 1 d . . .
C26 C 0.89991(18) 0.5141(3) 0.1071(3) 0.0362(10) Uani 1 1 d . A .
H26B H 0.8736 0.5425 0.0622 0.043 Uiso 1 1 calc R . .
H26A H 0.8826 0.4953 0.1674 0.043 Uiso 1 1 calc R . .
C27 C 0.92137(19) 0.4441(3) 0.0508(3) 0.0359(11) Uani 1 1 d . . .
H27B H 0.8923 0.4139 0.0161 0.043 Uiso 1 1 calc R A .
H27A H 0.9446 0.4629 -0.0011 0.043 Uiso 1 1 calc R . .
O28 O 0.95111(13) 0.39295(18) 0.1256(2) 0.0357(7) Uani 1 1 d . A .
O40 O 0.0000 0.0879(6) 0.2500 0.164(4) Uani 1 2 d S . .

loop_
_atom_site_aniso_label
_atom_site_aniso_U_11
_atom_site_aniso_U_22
_atom_site_aniso_U_33
_atom_site_aniso_U_23
_atom_site_aniso_U_13
_atom_site_aniso_U_12
Re 0.03358(10) 0.03021(9) 0.03076(9) -0.00117(9) 0.00498(6) -0.00007(9)
Cl 0.0412(10) 0.0332(9) 0.0278(13) 0.0021(9) 0.0007(11) -0.0039(7)
C31 0.042(5) 0.038(7) 0.044(7) 0.003(4) 0.009(5) 0.012(4)
O31 0.073(4) 0.062(3) 0.040(3) 0.017(3) 0.025(3) 0.021(3)
ClA 0.052(7) 0.029(6) 0.048(10) 0.004(6) 0.017(8) 0.008(5)
C31A 0.08(3) 0.07(2) 0.014(14) -0.008(15) -0.020(18) 0.013(19)
O31A 0.044(12) 0.059(16) 0.019(11) -0.006(10) 0.000(10) 0.005(11)
C30 0.035(3) 0.045(3) 0.036(2) -0.002(2) 0.008(2) 0.001(2)
O30 0.056(2) 0.039(2) 0.059(2) -0.0074(17) 0.0085(18) 0.0111(17)
C32 0.047(3) 0.036(3) 0.036(2) 0.006(2) 0.006(2) 0.001(2)
O32 0.037(2) 0.058(2) 0.067(2) 0.0187(19) 0.0018(19) -0.0041(17)
N1 0.034(2) 0.0282(18) 0.0266(16) -0.0009(16) 0.0026(14) -0.0005(17)
N2 0.034(2) 0.0319(19) 0.0231(17) 0.0003(15) 0.0007(15) -0.0043(16)
C1 0.036(3) 0.030(2) 0.027(2) 0.0023(18) 0.0040(19) -0.0078(19)
C2 0.044(3) 0.030(2) 0.032(2) 0.0024(19) -0.0003(19) -0.012(2)
C3 0.050(3) 0.030(2) 0.0203(19) 0.0015(17) 0.0024(19) -0.0029(19)
C4 0.042(3) 0.028(2) 0.0186(19) 0.0009(18) 0.0006(18) -0.002(2)
C5 0.031(2) 0.026(2) 0.024(2) 0.0041(17) 0.0005(18) -0.0028(18)
C6 0.033(2) 0.025(2) 0.024(2) 0.0030(17) 0.0009(18) -0.0002(18)
C7 0.038(3) 0.030(2) 0.022(2) 0.0022(18) -0.0002(18) -0.0005(19)
C8 0.035(2) 0.033(2) 0.035(2) 0.002(2) -0.0015(18) -0.004(2)
C9 0.043(3) 0.029(2) 0.040(3) -0.005(2) -0.005(2) -0.004(2)
C10 0.045(3) 0.027(2) 0.033(2) -0.0044(19) 0.001(2) 0.001(2)
C11 0.038(3) 0.030(2) 0.023(2) 0.0011(19) 0.0020(19) 0.007(2)
C12 0.033(3) 0.036(2) 0.028(2) 0.0040(19) 0.0002(19) 0.003(2)
O13 0.0340(18) 0.0475(19) 0.0290(16) 0.0003(14) 0.0019(13) 0.0007(15)
C14 0.043(3) 0.032(2) 0.038(3) 0.003(2) 0.008(2) 0.001(2)
C15 0.039(3) 0.042(3) 0.051(3) -0.007(2) 0.012(2) -0.006(2)
O16 0.0371(19) 0.041(2) 0.071(2) -0.0103(17) 0.0036(17) 0.0069(15)
C17 0.031(3) 0.066(4) 0.080(4) -0.011(3) 0.006(3) 0.006(3)
C18 0.063(5) 0.117(7) 0.123(7) -0.051(5) -0.030(5) 0.052(4)
O19 0.056(3) 0.078(3) 0.130(4) -0.044(3) -0.017(3) 0.028(2)
C20 0.053(3) 0.052(3) 0.066(4) -0.004(3) 0.012(3) 0.019(3)
C21 0.054(3) 0.048(3) 0.057(3) 0.006(3) 0.009(3) 0.017(3)
O22 0.048(2) 0.0375(18) 0.0316(16) -0.0001(14) 0.0045(14) 0.0080(15)
C23 0.055(3) 0.038(2) 0.033(2) -0.001(2) 0.006(2) 0.002(3)
C24 0.062(3) 0.032(2) 0.033(2) 0.000(2) 0.007(2) -0.002(2)
O25 0.050(2) 0.0341(17) 0.0399(18) -0.0063(14) 0.0113(15) 0.0008(15)
C26 0.042(3) 0.032(2) 0.035(2) -0.002(2) 0.002(2) 0.004(2)
C27 0.045(3) 0.037(3) 0.026(2) 0.0017(19) 0.003(2) 0.006(2)
O28 0.048(2) 0.0327(16) 0.0262(15) -0.0035(13) 0.0003(14) 0.0097(14)
O40 0.131(8) 0.135(8) 0.237(11) 0.000 0.094(8) 0.000

loop_
_atom_type_symbol
_atom_type_description
_atom_type_scat_dispersion_real
_atom_type_scat_dispersion_imag
_atom_type_scat_source
Re Re -1.0185 7.2310 'International Tables Vol C Tables 4.2.6.8 and 6.1.1.4'
Cl Cl 0.1484 0.1585 'International Tables Vol C Tables 4.2.6.8 and 6.1.1.4'
N N 0.0061 0.0033 'International Tables Vol C Tables 4.2.6.8 and 6.1.1.4'
O O 0.0106 0.0060 'International Tables Vol C Tables 4.2.6.8 and 6.1.1.4'
C C 0.0033 0.0016 'International Tables Vol C Tables 4.2.6.8 and 6.1.1.4'
H H 0.0000 0.0000 'International Tables Vol C Tables 4.2.6.8 and 6.1.1.4'

loop_
_geom_angle_atom_site_label_1
_geom_angle_atom_site_label_2
_geom_angle_atom_site_label_3
_geom_angle
_geom_angle_site_symmetry_1
_geom_angle_site_symmetry_3
_geom_angle_publ_flag
C31 Re C30 89.1(5) . . ?
C31 Re C32 89.7(5) . . ?
C30 Re C32 88.78(19) . . ?
C31 Re C31A 174.4(14) . . ?
C30 Re C31A 85.9(13) . . ?
C32 Re C31A 92.7(15) . . ?
C31 Re N1 90.4(5) . . ?
C30 Re N1 97.83(17) . . ?
C32 Re N1 173.39(16) . . ?
C31A Re N1 87.8(15) . . ?
C31 Re N2 96.8(4) . . ?
C30 Re N2 171.43(16) . . ?
C32 Re N2 97.43(16) . . ?
C31A Re N2 87.9(13) . . ?
N1 Re N2 75.99(13) . . ?
C31 Re ClA 6.0(8) . . ?
C30 Re ClA 93.6(4) . . ?
C32 Re ClA 93.8(5) . . ?
C31A Re ClA 173.5(16) . . ?
N1 Re ClA 85.8(5) . . ?
N2 Re ClA 91.9(4) . . ?
C31 Re Cl 176.8(5) . . ?
C30 Re Cl 92.10(14) . . ?
C32 Re Cl 93.33(14) . . ?
C31A Re Cl 6.2(13) . . ?
N1 Re Cl 86.47(10) . . ?
N2 Re Cl 81.69(10) . . ?
ClA Re Cl 171.0(4) . . ?
O31 C31 Re 178.3(15) . . ?
O31A C31A Re 172(4) . . ?
O30 C30 Re 176.5(4) . . ?
O32 C32 Re 178.2(4) . . ?
C10 N1 C6 117.1(4) . . ?
C10 N1 Re 128.5(3) . . ?
C6 N1 Re 114.4(3) . . ?
C1 N2 C5 117.7(4) . . ?
C1 N2 Re 127.5(3) . . ?
C5 N2 Re 114.6(3) . . ?
N2 C1 C2 122.6(4) . . ?
C3 C2 C1 119.9(4) . . ?
C2 C3 C4 119.1(4) . . ?
C5 C4 C3 117.8(4) . . ?
C5 C4 C11 119.4(4) . . ?
C3 C4 C11 122.9(4) . . ?
N2 C5 C4 123.0(4) . . ?
N2 C5 C6 117.2(4) . . ?
C4 C5 C6 119.7(4) . . ?
N1 C6 C7 122.3(4) . . ?
N1 C6 C5 117.3(4) . . ?
C7 C6 C5 120.4(4) . . ?
C8 C7 C6 117.8(4) . . ?
C8 C7 C12 123.6(4) . . ?
C6 C7 C12 118.6(4) . . ?
C9 C8 C7 119.6(4) . . ?
C8 C9 C10 118.9(4) . . ?
N1 C10 C9 124.1(4) . . ?
C12 C11 O28 122.3(4) . . ?
C12 C11 C4 121.2(4) . . ?
O28 C11 C4 116.5(4) . . ?
C11 C12 O13 121.9(4) . . ?
C11 C12 C7 120.7(4) . . ?
O13 C12 C7 117.4(4) . . ?
C12 O13 C14 111.8(3) . . ?
O13 C14 C15 109.6(4) . . ?
O16 C15 C14 109.4(4) . . ?
C15 O16 C17 113.3(4) . . ?
O16 C17 C18 111.1(5) . . ?
O19 C18 C17 118.2(6) . . ?
C18 O19 C20 121.2(6) . . ?
O19 C20 C21 116.2(5) . . ?
O22 C21 C20 109.1(4) . . ?
C23 O22 C21 114.3(4) . . ?
O22 C23 C24 114.8(4) . . ?
O25 C24 C23 113.0(4) . . ?
C26 O25 C24 112.4(4) . . ?
O25 C26 C27 109.3(4) . . ?
O28 C27 C26 108.4(3) . . ?
C11 O28 C27 113.8(3) . . ?

loop_
_geom_bond_atom_site_label_1
_geom_bond_atom_site_label_2
_geom_bond_distance
_geom_bond_site_symmetry_2
_geom_bond_publ_flag
Re C31 1.905(12) . ?
Re C30 1.916(5) . ?
Re C32 1.916(5) . ?
Re C31A 1.918(19) . ?
Re N1 2.172(3) . ?
Re N2 2.176(3) . ?
Re ClA 2.379(11) . ?
Re Cl 2.4604(19) . ?
C31 O31 1.165(12) . ?
C31A O31A 1.158(18) . ?
C30 O30 1.154(5) . ?
C32 O32 1.147(6) . ?
N1 C10 1.332(5) . ?
N1 C6 1.372(5) . ?
N2 C1 1.339(5) . ?
N2 C5 1.362(5) . ?
C1 C2 1.403(6) . ?
C2 C3 1.365(6) . ?
C3 C4 1.410(6) . ?
C4 C5 1.403(6) . ?
C4 C11 1.432(6) . ?
C5 C6 1.425(5) . ?
C6 C7 1.409(6) . ?
C7 C8 1.406(6) . ?
C7 C12 1.444(6) . ?
C8 C9 1.366(6) . ?
C9 C10 1.392(6) . ?
C11 C12 1.356(6) . ?
C11 O28 1.372(5) . ?
C12 O13 1.365(5) . ?
O13 C14 1.453(5) . ?
C14 C15 1.495(6) . ?
C15 O16 1.407(5) . ?
O16 C17 1.424(6) . ?
C17 C18 1.469(8) . ?
C18 O19 1.278(7) . ?
O19 C20 1.407(6) . ?
C20 C21 1.480(7) . ?
C21 O22 1.427(6) . ?
O22 C23 1.427(5) . ?
C23 C24 1.510(6) . ?
C24 O25 1.428(5) . ?
O25 C26 1.422(5) . ?
C26 C27 1.489(6) . ?
C27 O28 1.453(5) . ?
